data_1556415
loop_
_publ_author_name
'Wilson, Daniel W. N.'
'Franco, Mauricio P.'
'Myers, William K.'
'McGrady, John E.'
'Goicoechea, Jose M.'

_publ_section_title
;
 Base induced isomerisation of a phosphaethynolato-borane: mechanistic
 insights into boryl migration and decarbonylation to afford a triplet
 phosphinidene
;
_journal_issue 3
_journal_name_full 'Chemical Science'
_journal_page_first 862
_journal_page_last 869
_journal_paper_doi 10.1039/C9SC05969E
_journal_volume 11
_journal_year 2020
_chemical_formula_moiety 'C27 H36 B N2 O P'
_chemical_formula_sum 'C27 H36 B N2 O P'
_chemical_formula_weight 446.36
_chemical_name_systematic
;
 (OCP)B[{N(2,6-iPr-C6H3)}2(CH)2]
;
_space_group_crystal_system monoclinic
_space_group_IT_number 14
_space_group_name_Hall '-P 2yn'
_space_group_name_H-M_alt 'P 1 21/n 1'
_atom_sites_solution_hydrogens geom
_audit_creation_method SHELXL-2018/1
_audit_update_record
;
2019-11-01 deposited with the CCDC.	2019-12-02 downloaded from the CCDC.
;
_cell_angle_alpha 90
_cell_angle_beta 99.1770(10)
_cell_angle_gamma 90
_cell_formula_units_Z 4
_cell_length_a 9.39040(10)
_cell_length_b 14.20380(10)
_cell_length_c 20.3914(2)
_cell_measurement_reflns_used 11024
_cell_measurement_temperature 150(2)
_cell_measurement_theta_max 76.1970
_cell_measurement_theta_min 3.8030
_cell_volume 2684.98(4)
_computing_cell_refinement 'CrysAlisPro 1.171.39.46 (Rigaku OD, 2018)'
_computing_data_collection 'CrysAlisPro 1.171.39.46 (Rigaku OD, 2018)'
_computing_data_reduction 'CrysAlisPro 1.171.39.46 (Rigaku OD, 2018)'
_computing_structure_refinement 'SHELXL-2018/1 (Sheldrick, 2018)'
_computing_structure_solution 'SHELXS-97 (Sheldrick, 1990)'
_diffrn_ambient_temperature 150(2)
_diffrn_detector_area_resol_mean 10.4102
_diffrn_measured_fraction_theta_full 1.000
_diffrn_measured_fraction_theta_max 0.993
_diffrn_measurement_device_type 'SuperNova, Dual, Cu at zero, Atlas'
_diffrn_measurement_method '\w scans'
_diffrn_radiation_monochromator mirror
_diffrn_radiation_source 'SuperNova (Cu) X-ray Source'
_diffrn_radiation_type CuK\a
_diffrn_radiation_wavelength 1.54184
_diffrn_reflns_av_R_equivalents 0.0212
_diffrn_reflns_av_unetI/netI 0.0181
_diffrn_reflns_Laue_measured_fraction_full 1.000
_diffrn_reflns_Laue_measured_fraction_max 0.993
_diffrn_reflns_limit_h_max 11
_diffrn_reflns_limit_h_min -10
_diffrn_reflns_limit_k_max 11
_diffrn_reflns_limit_k_min -17
_diffrn_reflns_limit_l_max 25
_diffrn_reflns_limit_l_min -25
_diffrn_reflns_number 20355
_diffrn_reflns_point_group_measured_fraction_full 1.000
_diffrn_reflns_point_group_measured_fraction_max 0.993
_diffrn_reflns_theta_full 67.684
_diffrn_reflns_theta_max 76.522
_diffrn_reflns_theta_min 3.809
_exptl_absorpt_coefficient_mu 1.046
_exptl_absorpt_correction_T_max 1.00000
_exptl_absorpt_correction_T_min 0.92302
_exptl_absorpt_correction_type multi-scan
_exptl_absorpt_process_details
;
CrysAlisPro 1.171.39.46 (Rigaku Oxford Diffraction, 2018)
Empirical absorption correction using spherical harmonics,
 implemented in SCALE3 ABSPACK scaling algorithm.
;
_exptl_crystal_colour colourless
_exptl_crystal_density_diffrn 1.104
_exptl_crystal_description block
_exptl_crystal_F_000 960
_exptl_crystal_size_max 0.320
_exptl_crystal_size_mid 0.220
_exptl_crystal_size_min 0.200
_refine_diff_density_max 0.294
_refine_diff_density_min -0.400
_refine_diff_density_rms 0.042
_refine_ls_extinction_method none
_refine_ls_goodness_of_fit_ref 1.017
_refine_ls_hydrogen_treatment constr
_refine_ls_matrix_type full
_refine_ls_number_parameters 327
_refine_ls_number_reflns 5608
_refine_ls_number_restraints 0
_refine_ls_restrained_S_all 1.017
_refine_ls_R_factor_all 0.0459
_refine_ls_R_factor_gt 0.0400
_refine_ls_shift/su_max 0.000
_refine_ls_shift/su_mean 0.000
_refine_ls_structure_factor_coef Fsqd
_refine_ls_weighting_details 'w=1/[\s^2^(Fo^2^)+(0.0556P)^2^+0.7801P] where P=(Fo^2^+2Fc^2^)/3'
_refine_ls_weighting_scheme calc
_refine_ls_wR_factor_gt 0.1051
_refine_ls_wR_factor_ref 0.1106
_reflns_Friedel_coverage 0.000
_reflns_number_gt 4928
_reflns_number_total 5608
_reflns_threshold_expression 'I > 2\s(I)'
_cod_data_source_file c9sc05969e2.cif
_cod_data_source_block DW368
_cod_depositor_comments
;Adding full bibliography for 1556409--1556415.cif.

 Adding full bibliography for 1556409--1556415.cif.
;
_cod_original_sg_symbol_H-M 'P 21/n'
_cod_database_code 1556415
_shelx_shelxl_version_number 2018/1
_shelx_space_group_comment
;
The symmetry employed for this shelxl refinement is uniquely defined
by the following loop, which should always be used as a source of
symmetry information in preference to the above space-group names.
They are only intended as comments.
;
_shelx_estimated_absorpt_t_min 0.731
_shelx_estimated_absorpt_t_max 0.818

loop_
_space_group_symop_operation_xyz
'x, y, z'
'-x+1/2, y+1/2, -z+1/2'
'-x, -y, -z'
'x-1/2, -y-1/2, z-1/2'

loop_
_atom_site_label
_atom_site_type_symbol
_atom_site_fract_x
_atom_site_fract_y
_atom_site_fract_z
_atom_site_U_iso_or_equiv
_atom_site_adp_type
_atom_site_occupancy
_atom_site_site_symmetry_order
_atom_site_calc_flag
_atom_site_refinement_flags_posn
_atom_site_refinement_flags_adp
_atom_site_refinement_flags_occupancy
_atom_site_disorder_assembly
_atom_site_disorder_group
P1 P 0.61585(4) 0.34351(3) 0.23274(2) 0.04465(12) Uani 1 1 d . . . . .
C1 C 0.55748(18) 0.35238(11) 0.15214(7) 0.0455(4) Uani 1 1 d . . . . .
O1 O 0.52849(18) 0.34851(10) 0.09512(6) 0.0821(5) Uani 1 1 d . . . . .
B1 B 0.50115(14) 0.44041(9) 0.26335(6) 0.0270(3) Uani 1 1 d . . . . .
N2 N 0.38930(10) 0.50013(7) 0.23169(5) 0.0279(2) Uani 1 1 d . . . . .
N1 N 0.51996(11) 0.46448(7) 0.33187(5) 0.0283(2) Uani 1 1 d . . . . .
C2 C 0.42050(14) 0.53508(9) 0.34006(6) 0.0349(3) Uani 1 1 d . . . . .
H2 H 0.409101 0.563301 0.381139 0.042 Uiso 1 1 calc R U . . .
C3 C 0.34362(14) 0.55667(9) 0.28064(6) 0.0348(3) Uani 1 1 d . . . . .
H3 H 0.269873 0.603002 0.273022 0.042 Uiso 1 1 calc R U . . .
C4 C 0.62136(13) 0.42685(9) 0.38556(6) 0.0291(2) Uani 1 1 d . . . . .
C5 C 0.76572(14) 0.45777(9) 0.39408(6) 0.0341(3) Uani 1 1 d . . . . .
C6 C 0.86095(15) 0.41973(11) 0.44662(7) 0.0449(3) Uani 1 1 d . . . . .
H6 H 0.958835 0.439527 0.453728 0.054 Uiso 1 1 calc R U . . .
C7 C 0.81605(18) 0.35376(12) 0.48865(8) 0.0523(4) Uani 1 1 d . . . . .
H7 H 0.882502 0.329438 0.524688 0.063 Uiso 1 1 calc R U . . .
C8 C 0.67504(18) 0.32314(12) 0.47842(7) 0.0498(4) Uani 1 1 d . . . . .
H8 H 0.645619 0.277093 0.507291 0.060 Uiso 1 1 calc R U . . .
C9 C 0.57483(14) 0.35849(10) 0.42653(6) 0.0366(3) Uani 1 1 d . . . . .
C10 C 0.81389(16) 0.53109(11) 0.34805(7) 0.0429(3) Uani 1 1 d . . . . .
H10 H 0.756352 0.520923 0.302953 0.051 Uiso 1 1 calc R U . . .
C11 C 0.9739(2) 0.52285(17) 0.34125(11) 0.0726(6) Uani 1 1 d . . . . .
H11A H 1.033655 0.535774 0.384257 0.109 Uiso 1 1 calc R U . . .
H11B H 0.996543 0.568476 0.308349 0.109 Uiso 1 1 calc R U . . .
H11C H 0.993787 0.459047 0.326790 0.109 Uiso 1 1 calc R U . . .
C12 C 0.7806(2) 0.62979(12) 0.37012(10) 0.0642(5) Uani 1 1 d . . . . .
H12A H 0.678124 0.634182 0.373968 0.096 Uiso 1 1 calc R U . . .
H12B H 0.803062 0.675587 0.337303 0.096 Uiso 1 1 calc R U . . .
H12C H 0.839202 0.643230 0.413315 0.096 Uiso 1 1 calc R U . . .
C13 C 0.42253(15) 0.31902(11) 0.41386(7) 0.0436(3) Uani 1 1 d . . . . .
H13 H 0.366995 0.355046 0.376048 0.052 Uiso 1 1 calc R U . . .
C14 C 0.42567(19) 0.21604(13) 0.39268(11) 0.0665(5) Uani 1 1 d . . . . .
H14A H 0.470563 0.211205 0.352596 0.100 Uiso 1 1 calc R U . . .
H14B H 0.326897 0.191630 0.383367 0.100 Uiso 1 1 calc R U . . .
H14C H 0.481574 0.179177 0.428481 0.100 Uiso 1 1 calc R U . . .
C15 C 0.3456(2) 0.33145(18) 0.47384(10) 0.0734(6) Uani 1 1 d . . . . .
H15A H 0.397414 0.296444 0.511703 0.110 Uiso 1 1 calc R U . . .
H15B H 0.246741 0.307487 0.463113 0.110 Uiso 1 1 calc R U . . .
H15C H 0.343188 0.398412 0.485211 0.110 Uiso 1 1 calc R U . . .
C16 C 0.34621(12) 0.51415(8) 0.16183(6) 0.0281(2) Uani 1 1 d . . . . .
C17 C 0.42959(13) 0.57452(9) 0.12874(6) 0.0327(3) Uani 1 1 d . . . . .
C18 C 0.39546(16) 0.58056(11) 0.05987(7) 0.0425(3) Uani 1 1 d . . . . .
H18 H 0.450721 0.620216 0.036060 0.051 Uiso 1 1 calc R U . . .
C19 C 0.28208(18) 0.52947(11) 0.02586(7) 0.0473(4) Uani 1 1 d . . . . .
H19 H 0.261661 0.533039 -0.021221 0.057 Uiso 1 1 calc R U . . .
C20 C 0.19812(16) 0.47331(11) 0.05954(7) 0.0436(3) Uani 1 1 d . . . . .
H20 H 0.118717 0.440216 0.035375 0.052 Uiso 1 1 calc R U . . .
C21 C 0.22788(13) 0.46430(9) 0.12850(6) 0.0333(3) Uani 1 1 d . . . . .
C22 C 0.55035(14) 0.63394(10) 0.16636(7) 0.0403(3) Uani 1 1 d . . . . .
H22 H 0.566496 0.612031 0.213567 0.048 Uiso 1 1 calc R U . . .
C23 C 0.69190(18) 0.62255(17) 0.14009(12) 0.0756(6) Uani 1 1 d . . . . .
H23A H 0.718941 0.555858 0.141165 0.113 Uiso 1 1 calc R U . . .
H23B H 0.767410 0.658756 0.167889 0.113 Uiso 1 1 calc R U . . .
H23C H 0.680674 0.645672 0.094278 0.113 Uiso 1 1 calc R U . . .
C24 C 0.50598(19) 0.73696(12) 0.16630(10) 0.0605(5) Uani 1 1 d . . . . .
H24A H 0.486519 0.760141 0.120478 0.091 Uiso 1 1 calc R U . . .
H24B H 0.584083 0.773939 0.191672 0.091 Uiso 1 1 calc R U . . .
H24C H 0.418772 0.743154 0.186711 0.091 Uiso 1 1 calc R U . . .
C25 C 0.1423(16) 0.4026(9) 0.1634(8) 0.041(3) Uani 0.514(11) 1 d . . P A 1
H25 H 0.155363 0.424656 0.210570 0.050 Uiso 0.514(11) 1 calc R U P A 1
C26 C 0.1840(6) 0.2995(4) 0.1651(3) 0.0529(11) Uani 0.514(11) 1 d . . P A 1
H26A H 0.178107 0.275936 0.119534 0.079 Uiso 0.514(11) 1 calc R U P A 1
H26B H 0.117961 0.263509 0.188169 0.079 Uiso 0.514(11) 1 calc R U P A 1
H26C H 0.282882 0.292241 0.188560 0.079 Uiso 0.514(11) 1 calc R U P A 1
C27 C -0.0254(4) 0.4083(5) 0.1356(5) 0.077(2) Uani 0.514(11) 1 d . . P A 1
H27A H -0.055208 0.474382 0.131301 0.116 Uiso 0.514(11) 1 calc R U P A 1
H27B H -0.079476 0.376152 0.166341 0.116 Uiso 0.514(11) 1 calc R U P A 1
H27C H -0.044949 0.377733 0.091989 0.116 Uiso 0.514(11) 1 calc R U P A 1
C25A C 0.1287(17) 0.4044(8) 0.1687(9) 0.037(2) Uani 0.486(11) 1 d . . P A 2
H25A H 0.176804 0.401684 0.216041 0.044 Uiso 0.486(11) 1 calc R U P A 2
C26A C 0.1188(12) 0.3039(5) 0.1414(5) 0.082(2) Uani 0.486(11) 1 d . . P A 2
H26D H 0.070354 0.263675 0.170064 0.123 Uiso 0.486(11) 1 calc R U P A 2
H26E H 0.216061 0.279682 0.140180 0.123 Uiso 0.486(11) 1 calc R U P A 2
H26F H 0.063533 0.303887 0.096316 0.123 Uiso 0.486(11) 1 calc R U P A 2
C27A C -0.0103(5) 0.4510(6) 0.1668(3) 0.0642(16) Uani 0.486(11) 1 d . . P A 2
H27D H 0.004812 0.514110 0.186061 0.096 Uiso 0.486(11) 1 calc R U P A 2
H27E H -0.070527 0.414164 0.192336 0.096 Uiso 0.486(11) 1 calc R U P A 2
H27F H -0.058469 0.456111 0.120589 0.096 Uiso 0.486(11) 1 calc R U P A 2

loop_
_atom_site_aniso_label
_atom_site_aniso_U_11
_atom_site_aniso_U_22
_atom_site_aniso_U_33
_atom_site_aniso_U_23
_atom_site_aniso_U_13
_atom_site_aniso_U_12
P1 0.0529(2) 0.0467(2) 0.03151(19) -0.00739(15) -0.00197(15) 0.02542(17)
C1 0.0616(9) 0.0410(8) 0.0352(7) -0.0020(6) 0.0116(6) 0.0232(7)
O1 0.1321(13) 0.0833(10) 0.0304(6) -0.0012(6) 0.0112(7) 0.0619(9)
B1 0.0294(6) 0.0267(6) 0.0248(6) -0.0019(5) 0.0040(5) 0.0011(5)
N2 0.0295(5) 0.0290(5) 0.0253(5) -0.0021(4) 0.0040(4) 0.0048(4)
N1 0.0321(5) 0.0294(5) 0.0234(5) -0.0014(4) 0.0041(4) 0.0007(4)
C2 0.0403(7) 0.0369(7) 0.0289(6) -0.0064(5) 0.0103(5) 0.0040(5)
C3 0.0362(6) 0.0355(6) 0.0337(6) -0.0050(5) 0.0090(5) 0.0089(5)
C4 0.0333(6) 0.0310(6) 0.0220(5) -0.0027(4) 0.0012(4) -0.0034(5)
C5 0.0362(6) 0.0356(6) 0.0300(6) -0.0066(5) 0.0035(5) -0.0080(5)
C6 0.0359(7) 0.0521(8) 0.0423(8) -0.0096(6) -0.0071(6) -0.0076(6)
C7 0.0544(9) 0.0576(9) 0.0369(8) 0.0037(7) -0.0176(7) -0.0027(7)
C8 0.0599(9) 0.0525(9) 0.0330(7) 0.0121(6) -0.0048(6) -0.0104(7)
C9 0.0403(7) 0.0416(7) 0.0263(6) 0.0021(5) 0.0008(5) -0.0094(6)
C10 0.0448(7) 0.0469(8) 0.0386(7) -0.0051(6) 0.0118(6) -0.0183(6)
C11 0.0567(10) 0.0846(14) 0.0840(14) -0.0118(11) 0.0347(10) -0.0256(10)
C12 0.0868(13) 0.0408(9) 0.0714(12) -0.0006(8) 0.0316(10) -0.0210(9)
C13 0.0413(7) 0.0524(8) 0.0374(7) 0.0058(6) 0.0069(6) -0.0146(6)
C14 0.0510(9) 0.0562(10) 0.0921(14) -0.0068(10) 0.0112(9) -0.0237(8)
C15 0.0607(11) 0.1073(17) 0.0567(11) -0.0024(11) 0.0229(9) -0.0171(11)
C16 0.0295(5) 0.0278(6) 0.0263(6) -0.0001(4) 0.0021(4) 0.0087(4)
C17 0.0328(6) 0.0320(6) 0.0334(6) 0.0032(5) 0.0053(5) 0.0082(5)
C18 0.0496(8) 0.0441(8) 0.0350(7) 0.0083(6) 0.0100(6) 0.0101(6)
C19 0.0614(9) 0.0531(9) 0.0251(6) 0.0016(6) 0.0000(6) 0.0151(7)
C20 0.0467(8) 0.0435(8) 0.0361(7) -0.0074(6) -0.0073(6) 0.0066(6)
C21 0.0332(6) 0.0308(6) 0.0340(6) -0.0031(5) -0.0004(5) 0.0062(5)
C22 0.0345(6) 0.0398(7) 0.0461(8) 0.0058(6) 0.0053(6) -0.0012(5)
C23 0.0374(8) 0.0875(15) 0.1050(16) -0.0188(13) 0.0207(9) -0.0043(9)
C24 0.0531(9) 0.0409(8) 0.0841(13) -0.0078(8) 0.0010(9) -0.0038(7)
C25 0.027(3) 0.053(4) 0.041(4) -0.011(3) -0.003(3) 0.003(2)
C26 0.059(3) 0.0385(18) 0.059(3) 0.0058(17) 0.0032(18) -0.0067(18)
C27 0.0363(18) 0.068(3) 0.124(5) 0.014(3) 0.001(2) -0.0024(19)
C25A 0.039(4) 0.031(3) 0.043(4) 0.000(3) 0.013(3) -0.011(3)
C26A 0.107(6) 0.049(3) 0.099(5) -0.020(3) 0.047(4) -0.027(4)
C27A 0.045(2) 0.086(4) 0.065(3) 0.006(2) 0.0151(19) 0.004(2)

loop_
_atom_type_symbol
_atom_type_description
_atom_type_scat_dispersion_real
_atom_type_scat_dispersion_imag
_atom_type_scat_source
C C 0.0181 0.0091 'International Tables Vol C Tables 4.2.6.8 and 6.1.1.4'
H H 0.0000 0.0000 'International Tables Vol C Tables 4.2.6.8 and 6.1.1.4'
B B 0.0090 0.0039 'International Tables Vol C Tables 4.2.6.8 and 6.1.1.4'
N N 0.0311 0.0180 'International Tables Vol C Tables 4.2.6.8 and 6.1.1.4'
O O 0.0492 0.0322 'International Tables Vol C Tables 4.2.6.8 and 6.1.1.4'
P P 0.2955 0.4335 'International Tables Vol C Tables 4.2.6.8 and 6.1.1.4'

loop_
_geom_angle_atom_site_label_1
_geom_angle_atom_site_label_2
_geom_angle_atom_site_label_3
_geom_angle
C1 P1 B1 98.92(6)
O1 C1 P1 170.91(13)
N1 B1 N2 105.64(10)
N1 B1 P1 120.37(9)
N2 B1 P1 133.98(9)
C3 N2 B1 107.84(10)
C3 N2 C16 124.01(10)
B1 N2 C16 127.29(10)
C2 N1 B1 108.01(10)
C2 N1 C4 123.41(10)
B1 N1 C4 128.58(10)
C3 C2 N1 109.22(11)
C3 C2 H2 125.4
N1 C2 H2 125.4
C2 C3 N2 109.29(11)
C2 C3 H3 125.4
N2 C3 H3 125.4
C9 C4 C5 121.99(11)
C9 C4 N1 118.88(11)
C5 C4 N1 119.10(11)
C6 C5 C4 117.50(12)
C6 C5 C10 121.63(12)
C4 C5 C10 120.87(12)
C7 C6 C5 121.30(13)
C7 C6 H6 119.4
C5 C6 H6 119.4
C8 C7 C6 120.11(13)
C8 C7 H7 119.9
C6 C7 H7 119.9
C7 C8 C9 121.18(14)
C7 C8 H8 119.4
C9 C8 H8 119.4
C8 C9 C4 117.87(12)
C8 C9 C13 119.98(13)
C4 C9 C13 122.07(12)
C5 C10 C12 110.73(12)
C5 C10 C11 113.33(15)
C12 C10 C11 110.33(14)
C5 C10 H10 107.4
C12 C10 H10 107.4
C11 C10 H10 107.4
C10 C11 H11A 109.5
C10 C11 H11B 109.5
H11A C11 H11B 109.5
C10 C11 H11C 109.5
H11A C11 H11C 109.5
H11B C11 H11C 109.5
C10 C12 H12A 109.5
C10 C12 H12B 109.5
H12A C12 H12B 109.5
C10 C12 H12C 109.5
H12A C12 H12C 109.5
H12B C12 H12C 109.5
C9 C13 C15 111.97(13)
C9 C13 C14 109.96(13)
C15 C13 C14 111.74(15)
C9 C13 H13 107.7
C15 C13 H13 107.7
C14 C13 H13 107.7
C13 C14 H14A 109.5
C13 C14 H14B 109.5
H14A C14 H14B 109.5
C13 C14 H14C 109.5
H14A C14 H14C 109.5
H14B C14 H14C 109.5
C13 C15 H15A 109.5
C13 C15 H15B 109.5
H15A C15 H15B 109.5
C13 C15 H15C 109.5
H15A C15 H15C 109.5
H15B C15 H15C 109.5
C21 C16 C17 122.43(11)
C21 C16 N2 119.32(11)
C17 C16 N2 118.18(11)
C18 C17 C16 117.77(12)
C18 C17 C22 120.53(12)
C16 C17 C22 121.67(11)
C19 C18 C17 120.61(14)
C19 C18 H18 119.7
C17 C18 H18 119.7
C20 C19 C18 120.69(13)
C20 C19 H19 119.7
C18 C19 H19 119.7
C19 C20 C21 121.09(13)
C19 C20 H20 119.5
C21 C20 H20 119.5
C20 C21 C16 117.33(13)
C20 C21 C25 120.8(6)
C16 C21 C25 121.8(5)
C20 C21 C25A 122.1(6)
C16 C21 C25A 120.5(6)
C23 C22 C17 112.79(14)
C23 C22 C24 110.92(15)
C17 C22 C24 110.59(12)
C23 C22 H22 107.4
C17 C22 H22 107.4
C24 C22 H22 107.4
C22 C23 H23A 109.5
C22 C23 H23B 109.5
H23A C23 H23B 109.5
C22 C23 H23C 109.5
H23A C23 H23C 109.5
H23B C23 H23C 109.5
C22 C24 H24A 109.5
C22 C24 H24B 109.5
H24A C24 H24B 109.5
C22 C24 H24C 109.5
H24A C24 H24C 109.5
H24B C24 H24C 109.5
C21 C25 C26 115.7(12)
C21 C25 C27 112.9(8)
C26 C25 C27 107.1(8)
C21 C25 H25 106.9
C26 C25 H25 106.9
C27 C25 H25 106.9
C25 C26 H26A 109.5
C25 C26 H26B 109.5
H26A C26 H26B 109.5
C25 C26 H26C 109.5
H26A C26 H26C 109.5
H26B C26 H26C 109.5
C25 C27 H27A 109.5
C25 C27 H27B 109.5
H27A C27 H27B 109.5
C25 C27 H27C 109.5
H27A C27 H27C 109.5
H27B C27 H27C 109.5
C27A C25A C26A 114.3(9)
C27A C25A C21 109.9(8)
C26A C25A C21 108.7(12)
C27A C25A H25A 107.9
C26A C25A H25A 107.9
C21 C25A H25A 107.9
C25A C26A H26D 109.5
C25A C26A H26E 109.5
H26D C26A H26E 109.5
C25A C26A H26F 109.5
H26D C26A H26F 109.5
H26E C26A H26F 109.5
C25A C27A H27D 109.5
C25A C27A H27E 109.5
H27D C27A H27E 109.5
C25A C27A H27F 109.5
H27D C27A H27F 109.5
H27E C27A H27F 109.5

loop_
_geom_bond_atom_site_label_1
_geom_bond_atom_site_label_2
_geom_bond_distance
P1 C1 1.6523(15)
P1 B1 1.9126(14)
C1 O1 1.1526(18)
B1 N1 1.4218(16)
B1 N2 1.4224(16)
N2 C3 1.4008(15)
N2 C16 1.4314(14)
N1 C2 1.3985(16)
N1 C4 1.4347(15)
C2 C3 1.3431(18)
C2 H2 0.9500
C3 H3 0.9500
C4 C9 1.3957(17)
C4 C5 1.4091(17)
C5 C6 1.3906(19)
C5 C10 1.5184(19)
C6 C7 1.380(2)
C6 H6 0.9500
C7 C8 1.378(2)
C7 H7 0.9500
C8 C9 1.3927(19)
C8 H8 0.9500
C9 C13 1.5194(18)
C10 C12 1.520(2)
C10 C11 1.536(2)
C10 H10 1.0000
C11 H11A 0.9800
C11 H11B 0.9800
C11 H11C 0.9800
C12 H12A 0.9800
C12 H12B 0.9800
C12 H12C 0.9800
C13 C15 1.527(2)
C13 C14 1.527(2)
C13 H13 1.0000
C14 H14A 0.9800
C14 H14B 0.9800
C14 H14C 0.9800
C15 H15A 0.9800
C15 H15B 0.9800
C15 H15C 0.9800
C16 C21 1.3990(17)
C16 C17 1.4042(17)
C17 C18 1.3925(18)
C17 C22 1.5195(19)
C18 C19 1.380(2)
C18 H18 0.9500
C19 C20 1.379(2)
C19 H19 0.9500
C20 C21 1.3952(18)
C20 H20 0.9500
C21 C25 1.450(15)
C21 C25A 1.583(16)
C22 C23 1.519(2)
C22 C24 1.521(2)
C22 H22 1.0000
C23 H23A 0.9800
C23 H23B 0.9800
C23 H23C 0.9800
C24 H24A 0.9800
C24 H24B 0.9800
C24 H24C 0.9800
C25 C26 1.515(15)
C25 C27 1.588(15)
C25 H25 1.0000
C26 H26A 0.9800
C26 H26B 0.9800
C26 H26C 0.9800
C27 H27A 0.9800
C27 H27B 0.9800
C27 H27C 0.9800
C25A C27A 1.458(18)
C25A C26A 1.530(14)
C25A H25A 1.0000
C26A H26D 0.9800
C26A H26E 0.9800
C26A H26F 0.9800
C27A H27D 0.9800
C27A H27E 0.9800
C27A H27F 0.9800
